data_7105776
loop_
_publ_author_name
'Kelly Kilpin'
'Ursula Paul'
'Ai-Lan Lee'
'James Crowley'

_publ_section_title
;
 Gold(I) \^aClick\^a 1,2,3-triazolylidenes: Synthesis, Self-Assembly and
 Catalysis.
;
_journal_name_full Chem.Commun.
_journal_page_first 328
_journal_paper_doi 10.1039/c0cc02185g
_journal_volume 47
_journal_year 2011
_chemical_formula_moiety 'C24 H20 Au N3'
_chemical_formula_sum 'C24 H20 Au N3'
_chemical_formula_weight 547.40
_chemical_name_systematic
;
?
;
_space_group_IT_number 33
_symmetry_cell_setting orthorhombic
_symmetry_space_group_name_Hall 'P 2c -2n'
_symmetry_space_group_name_H-M 'P n a 21'
_atom_sites_solution_hydrogens geom
_atom_sites_solution_primary heVY
_atom_sites_solution_secondary difmap
_audit_creation_method SHELXL-97
_cell_angle_alpha 90.00
_cell_angle_beta 90.00
_cell_angle_gamma 90.00
_cell_formula_units_Z 4
_cell_length_a 14.9399(15)
_cell_length_b 19.6839(17)
_cell_length_c 6.9061(7)
_cell_measurement_reflns_used 3189
_cell_measurement_temperature 93(2)
_cell_measurement_theta_max 24.4085
_cell_measurement_theta_min 3.126
_cell_volume 2030.9(3)
_computing_structure_refinement 'SHELXL-97 (Sheldrick, 1997)'
_diffrn_ambient_temperature 93(2)
_diffrn_measured_fraction_theta_full 0.997
_diffrn_measured_fraction_theta_max 0.997
_diffrn_radiation_monochromator graphite
_diffrn_radiation_source 'fine-focus sealed tube'
_diffrn_radiation_type MoK\a
_diffrn_radiation_wavelength 0.71073
_diffrn_reflns_av_R_equivalents 0.0472
_diffrn_reflns_av_sigmaI/netI 0.0572
_diffrn_reflns_limit_h_max 18
_diffrn_reflns_limit_h_min -17
_diffrn_reflns_limit_k_max 24
_diffrn_reflns_limit_k_min -23
_diffrn_reflns_limit_l_max 7
_diffrn_reflns_limit_l_min -8
_diffrn_reflns_number 12320
_diffrn_reflns_theta_full 25.94
_diffrn_reflns_theta_max 25.94
_diffrn_reflns_theta_min 2.48
_exptl_absorpt_coefficient_mu 7.257
_exptl_absorpt_correction_T_max 0.5944
_exptl_absorpt_correction_T_min 0.1017
_exptl_absorpt_correction_type multi-scan
_exptl_absorpt_process_details SADABS
_exptl_crystal_colour colourless
_exptl_crystal_density_diffrn 1.790
_exptl_crystal_density_method 'not measured'
_exptl_crystal_description needle
_exptl_crystal_F_000 1056
_exptl_crystal_size_max 0.58
_exptl_crystal_size_mid 0.31
_exptl_crystal_size_min 0.08
_refine_diff_density_max 0.632
_refine_diff_density_min -0.844
_refine_diff_density_rms 0.118
_refine_ls_abs_structure_details 'Flack H D (1983), Acta Cryst. A39, 876-881'
_refine_ls_abs_structure_Flack 0.004(10)
_refine_ls_extinction_method none
_refine_ls_goodness_of_fit_ref 0.970
_refine_ls_hydrogen_treatment constr
_refine_ls_matrix_type full
_refine_ls_number_parameters 254
_refine_ls_number_reflns 3418
_refine_ls_number_restraints 1
_refine_ls_restrained_S_all 0.970
_refine_ls_R_factor_all 0.0397
_refine_ls_R_factor_gt 0.0265
_refine_ls_shift/su_max 0.001
_refine_ls_shift/su_mean 0.000
_refine_ls_structure_factor_coef Fsqd
_refine_ls_weighting_details 'calc w=1/[\s^2^(Fo^2^)+(0.0000P)^2^+0.0000P] where P=(Fo^2^+2Fc^2^)/3'
_refine_ls_weighting_scheme calc
_refine_ls_wR_factor_gt 0.0443
_refine_ls_wR_factor_ref 0.0473
_reflns_number_gt 2800
_reflns_number_total 3418
_reflns_threshold_expression >2sigma(I)
_cod_data_source_file C0CC02185G.TXT
_cod_data_source_block kjk297
_cod_depositor_comments
;
The following automatic conversions were performed:
'_symmetry_cell_setting' value 'Orthorhombic' changed to 'orthorhombic'
according to '/home/saulius/struct/CIF-dictionaries/cif_core.dic'
dictionary named 'cif_core.dic' version 2.4.1 from 2010-06-29.

Automatic conversion script
Id: cif_fix_enum 1527 2010-12-29 10:47:43Z saulius 
;
_cod_original_sg_symbol_H-M Pna21
_cod_database_code 7105776

loop_
_symmetry_equiv_pos_as_xyz
'x, y, z'
'-x, -y, z+1/2'
'-x+1/2, y+1/2, z+1/2'
'x+1/2, -y+1/2, z'

loop_
_atom_site_label
_atom_site_type_symbol
_atom_site_fract_x
_atom_site_fract_y
_atom_site_fract_z
_atom_site_U_iso_or_equiv
_atom_site_adp_type
_atom_site_occupancy
_atom_site_symmetry_multiplicity
_atom_site_calc_flag
_atom_site_refinement_flags
_atom_site_disorder_assembly
_atom_site_disorder_group
C1 C 0.0054(5) 0.6552(3) 0.1819(8) 0.0249(17) Uani 1 1 d . . .
H1 H 0.0244 0.6278 0.0765 0.030 Uiso 1 1 calc R . .
C2 C 0.0471(4) 0.7182(3) 0.217(2) 0.032(3) Uani 1 1 d . . .
H2 H 0.0944 0.7330 0.1351 0.039 Uiso 1 1 calc R . .
C3 C 0.0195(5) 0.7582(4) 0.3681(11) 0.0341(19) Uani 1 1 d . . .
H3 H 0.0473 0.8009 0.3906 0.041 Uiso 1 1 calc R . .
C4 C -0.0484(5) 0.7364(3) 0.4873(10) 0.0308(18) Uani 1 1 d . . .
H4 H -0.0665 0.7638 0.5935 0.037 Uiso 1 1 calc R . .
C5 C -0.0911(4) 0.6743(3) 0.4537(9) 0.0234(16) Uani 1 1 d . . .
H5 H -0.1389 0.6600 0.5347 0.028 Uiso 1 1 calc R . .
C6 C -0.0628(4) 0.6334(3) 0.3000(7) 0.0207(16) Uani 1 1 d . . .
C7 C -0.1052(4) 0.5667(3) 0.2631(19) 0.0179(16) Uani 1 1 d . . .
C8 C -0.0652(3) 0.5041(2) 0.239(2) 0.0130(11) Uani 1 1 d . . .
C9 C -0.1381(5) 0.3894(3) 0.1744(8) 0.0260(17) Uani 1 1 d . . .
H9A H -0.0761 0.3719 0.1838 0.031 Uiso 1 1 calc R . .
H9B H -0.1596 0.3810 0.0410 0.031 Uiso 1 1 calc R . .
C10 C -0.1968(4) 0.3512(3) 0.3152(8) 0.0220(16) Uani 1 1 d . . .
C11 C -0.2268(4) 0.2867(3) 0.261(2) 0.0300(17) Uani 1 1 d . . .
H11 H -0.2104 0.2680 0.1392 0.036 Uiso 1 1 calc R . .
C12 C -0.2806(5) 0.2505(3) 0.3868(11) 0.0343(19) Uani 1 1 d . . .
H12 H -0.2995 0.2061 0.3519 0.041 Uiso 1 1 calc R . .
C13 C -0.3073(5) 0.2770(3) 0.5595(10) 0.0315(17) Uani 1 1 d . . .
H13 H -0.3463 0.2518 0.6411 0.038 Uiso 1 1 calc R . .
C14 C -0.2771(4) 0.3415(3) 0.6172(10) 0.0282(17) Uani 1 1 d . . .
H14 H -0.2939 0.3598 0.7392 0.034 Uiso 1 1 calc R . .
C15 C -0.2226(4) 0.3780(3) 0.4934(9) 0.0244(16) Uani 1 1 d . . .
H15 H -0.2023 0.4218 0.5304 0.029 Uiso 1 1 calc R . .
C16 C -0.2693(4) 0.6066(3) 0.2589(18) 0.0250(15) Uani 1 1 d . . .
H16A H -0.3231 0.5864 0.2017 0.037 Uiso 1 1 calc R . .
H16B H -0.2533 0.6478 0.1870 0.037 Uiso 1 1 calc R . .
H16C H -0.2811 0.6183 0.3944 0.037 Uiso 1 1 calc R . .
C17 C 0.1953(4) 0.4511(2) 0.255(2) 0.0163(13) Uani 1 1 d . . .
C18 C 0.2720(4) 0.4391(2) 0.248(2) 0.0209(12) Uani 1 1 d . . .
C19 C 0.3685(4) 0.4273(3) 0.235(2) 0.0240(15) Uani 1 1 d . . .
C20 C 0.4227(5) 0.4702(3) 0.1207(10) 0.0316(18) Uani 1 1 d . . .
H20 H 0.3960 0.5061 0.0490 0.038 Uiso 1 1 calc R . .
C21 C 0.5144(5) 0.4606(3) 0.1116(11) 0.037(2) Uani 1 1 d . . .
H21 H 0.5497 0.4893 0.0316 0.044 Uiso 1 1 calc R . .
C22 C 0.5549(5) 0.4103(3) 0.2159(19) 0.033(3) Uani 1 1 d . . .
H22 H 0.6180 0.4045 0.2109 0.040 Uiso 1 1 calc R . .
C23 C 0.5025(5) 0.3675(3) 0.3300(9) 0.0299(18) Uani 1 1 d . . .
H23 H 0.5304 0.3330 0.4052 0.036 Uiso 1 1 calc R . .
C24 C 0.4117(4) 0.3745(3) 0.3346(9) 0.0252(16) Uani 1 1 d . . .
H24 H 0.3769 0.3430 0.4067 0.030 Uiso 1 1 calc R . .
N1 N -0.1378(3) 0.4632(2) 0.2119(11) 0.0190(19) Uani 1 1 d . . .
N2 N -0.2181(3) 0.4947(2) 0.2140(12) 0.025(2) Uani 1 1 d . . .
N3 N -0.1954(3) 0.5580(2) 0.2491(17) 0.0182(9) Uani 1 1 d . . .
Au1 Au 0.064621(13) 0.475723(9) 0.24913(8) 0.01690(6) Uani 1 1 d . . .

loop_
_atom_site_aniso_label
_atom_site_aniso_U_11
_atom_site_aniso_U_22
_atom_site_aniso_U_33
_atom_site_aniso_U_23
_atom_site_aniso_U_13
_atom_site_aniso_U_12
C1 0.017(4) 0.028(4) 0.029(4) 0.008(3) -0.003(3) 0.000(3)
C2 0.017(4) 0.026(3) 0.054(9) -0.003(5) 0.012(5) 0.000(3)
C3 0.029(5) 0.026(5) 0.048(5) -0.005(4) -0.001(4) -0.008(3)
C4 0.039(5) 0.020(4) 0.033(4) -0.007(3) 0.004(4) 0.009(3)
C5 0.019(4) 0.025(4) 0.026(4) -0.003(3) -0.001(3) 0.005(3)
C6 0.016(4) 0.027(4) 0.019(4) 0.007(2) 0.001(3) 0.005(3)
C7 0.023(3) 0.017(3) 0.014(4) -0.002(4) 0.003(4) -0.003(2)
C8 0.017(3) 0.015(2) 0.006(2) -0.004(7) 0.004(6) -0.001(2)
C9 0.028(5) 0.023(4) 0.027(4) -0.009(3) 0.002(3) -0.006(3)
C10 0.012(4) 0.028(4) 0.027(4) 0.000(3) -0.001(3) 0.000(3)
C11 0.026(4) 0.017(3) 0.047(4) -0.015(6) -0.005(6) -0.004(2)
C12 0.026(5) 0.026(5) 0.050(5) 0.005(3) -0.005(4) -0.005(3)
C13 0.022(4) 0.033(4) 0.040(4) 0.008(3) -0.006(4) -0.004(4)
C14 0.018(4) 0.033(4) 0.035(4) 0.006(3) -0.003(3) -0.002(3)
C15 0.024(4) 0.019(4) 0.030(4) 0.001(3) -0.004(3) 0.001(3)
C16 0.015(3) 0.024(3) 0.036(4) 0.008(6) 0.005(6) 0.001(2)
C17 0.026(3) 0.013(3) 0.010(3) 0.004(6) 0.007(6) 0.000(2)
C18 0.025(3) 0.023(3) 0.014(3) -0.007(7) -0.006(9) -0.002(2)
C19 0.022(3) 0.028(3) 0.021(4) 0.005(6) -0.013(7) 0.002(3)
C20 0.035(5) 0.027(4) 0.032(4) 0.008(3) -0.001(3) -0.005(3)
C21 0.023(5) 0.038(5) 0.050(5) 0.008(4) 0.008(4) -0.010(4)
C22 0.023(4) 0.044(4) 0.032(8) -0.013(4) -0.004(4) 0.005(3)
C23 0.028(5) 0.025(4) 0.036(4) -0.006(3) -0.006(3) 0.008(3)
C24 0.022(5) 0.026(4) 0.027(3) -0.004(3) 0.001(3) -0.003(3)
N1 0.015(3) 0.019(3) 0.023(6) 0.001(3) -0.003(3) 0.003(2)
N2 0.021(3) 0.031(3) 0.023(6) -0.003(3) 0.009(3) -0.006(2)
N3 0.011(2) 0.025(3) 0.018(2) 0.009(6) 0.009(6) -0.0005(19)
Au1 0.01493(11) 0.02051(11) 0.01525(9) -0.0004(3) -0.0005(4) 0.00055(9)

loop_
_atom_type_symbol
_atom_type_description
_atom_type_scat_dispersion_real
_atom_type_scat_dispersion_imag
_atom_type_scat_source
C C 0.0033 0.0016 'International Tables Vol C Tables 4.2.6.8 and 6.1.1.4'
H H 0.0000 0.0000 'International Tables Vol C Tables 4.2.6.8 and 6.1.1.4'
N N 0.0061 0.0033 'International Tables Vol C Tables 4.2.6.8 and 6.1.1.4'
Au Au -2.0133 8.8022 'International Tables Vol C Tables 4.2.6.8 and 6.1.1.4'

loop_
_geom_angle_atom_site_label_1
_geom_angle_atom_site_label_2
_geom_angle_atom_site_label_3
_geom_angle
_geom_angle_site_symmetry_1
_geom_angle_site_symmetry_3
_geom_angle_publ_flag
C6 C1 C2 120.2(8) . . ?
C6 C1 H1 119.9 . . ?
C2 C1 H1 119.9 . . ?
C3 C2 C1 120.2(9) . . ?
C3 C2 H2 119.9 . . ?
C1 C2 H2 119.9 . . ?
C2 C3 C4 119.8(7) . . ?
C2 C3 H3 120.1 . . ?
C4 C3 H3 120.1 . . ?
C3 C4 C5 120.7(6) . . ?
C3 C4 H4 119.6 . . ?
C5 C4 H4 119.6 . . ?
C6 C5 C4 119.4(6) . . ?
C6 C5 H5 120.3 . . ?
C4 C5 H5 120.3 . . ?
C1 C6 C5 119.6(6) . . ?
C1 C6 C7 119.5(6) . . ?
C5 C6 C7 120.8(7) . . ?
N3 C7 C8 107.9(5) . . ?
N3 C7 C6 123.3(5) . . ?
C8 C7 C6 128.9(6) . . ?
N1 C8 C7 101.6(5) . . ?
N1 C8 Au1 127.2(4) . . ?
C7 C8 Au1 131.2(4) . . ?
N1 C9 C10 112.3(5) . . ?
N1 C9 H9A 109.1 . . ?
C10 C9 H9A 109.1 . . ?
N1 C9 H9B 109.1 . . ?
C10 C9 H9B 109.1 . . ?
H9A C9 H9B 107.9 . . ?
C15 C10 C11 119.5(7) . . ?
C15 C10 C9 122.8(6) . . ?
C11 C10 C9 117.7(7) . . ?
C12 C11 C10 119.1(10) . . ?
C12 C11 H11 120.5 . . ?
C10 C11 H11 120.5 . . ?
C13 C12 C11 121.6(7) . . ?
C13 C12 H12 119.2 . . ?
C11 C12 H12 119.2 . . ?
C12 C13 C14 120.0(7) . . ?
C12 C13 H13 120.0 . . ?
C14 C13 H13 120.0 . . ?
C15 C14 C13 118.9(6) . . ?
C15 C14 H14 120.6 . . ?
C13 C14 H14 120.6 . . ?
C14 C15 C10 120.9(6) . . ?
C14 C15 H15 119.6 . . ?
C10 C15 H15 119.6 . . ?
N3 C16 H16A 109.5 . . ?
N3 C16 H16B 109.5 . . ?
H16A C16 H16B 109.5 . . ?
N3 C16 H16C 109.5 . . ?
H16A C16 H16C 109.5 . . ?
H16B C16 H16C 109.5 . . ?
C18 C17 Au1 175.9(13) . . ?
C17 C18 C19 177.2(10) . . ?
C24 C19 C20 117.0(6) . . ?
C24 C19 C18 122.7(8) . . ?
C20 C19 C18 120.3(8) . . ?
C21 C20 C19 120.7(6) . . ?
C21 C20 H20 119.7 . . ?
C19 C20 H20 119.7 . . ?
C22 C21 C20 120.9(7) . . ?
C22 C21 H21 119.5 . . ?
C20 C21 H21 119.5 . . ?
C21 C22 C23 119.2(7) . . ?
C21 C22 H22 120.4 . . ?
C23 C22 H22 120.4 . . ?
C24 C23 C22 120.7(7) . . ?
C24 C23 H23 119.7 . . ?
C22 C23 H23 119.7 . . ?
C23 C24 C19 121.4(6) . . ?
C23 C24 H24 119.3 . . ?
C19 C24 H24 119.3 . . ?
N2 N1 C8 115.7(4) . . ?
N2 N1 C9 116.7(5) . . ?
C8 N1 C9 127.5(5) . . ?
N3 N2 N1 101.9(4) . . ?
N2 N3 C7 112.9(5) . . ?
N2 N3 C16 115.7(5) . . ?
C7 N3 C16 131.3(5) . . ?
C17 Au1 C8 177.7(3) . . ?

loop_
_geom_bond_atom_site_label_1
_geom_bond_atom_site_label_2
_geom_bond_distance
_geom_bond_site_symmetry_2
_geom_bond_publ_flag
C1 C6 1.373(8) . ?
C1 C2 1.407(8) . ?
C1 H1 0.9500 . ?
C2 C3 1.373(13) . ?
C2 H2 0.9500 . ?
C3 C4 1.376(10) . ?
C3 H3 0.9500 . ?
C4 C5 1.398(9) . ?
C4 H4 0.9500 . ?
C5 C6 1.398(8) . ?
C5 H5 0.9500 . ?
C6 C7 1.479(8) . ?
C7 N3 1.363(7) . ?
C7 C8 1.378(7) . ?
C8 N1 1.363(7) . ?
C8 Au1 2.020(5) . ?
C9 N1 1.477(7) . ?
C9 C10 1.510(7) . ?
C9 H9A 0.9900 . ?
C9 H9B 0.9900 . ?
C10 C15 1.393(8) . ?
C10 C11 1.398(8) . ?
C11 C12 1.382(12) . ?
C11 H11 0.9500 . ?
C12 C13 1.361(9) . ?
C12 H12 0.9500 . ?
C13 C14 1.406(8) . ?
C13 H13 0.9500 . ?
C14 C15 1.381(8) . ?
C14 H14 0.9500 . ?
C15 H15 0.9500 . ?
C16 N3 1.463(6) . ?
C16 H16A 0.9800 . ?
C16 H16B 0.9800 . ?
C16 H16C 0.9800 . ?
C17 C18 1.171(7) . ?
C17 Au1 2.011(6) . ?
C18 C19 1.464(7) . ?
C19 C24 1.403(10) . ?
C19 C20 1.412(11) . ?
C20 C21 1.385(9) . ?
C20 H20 0.9500 . ?
C21 C22 1.366(11) . ?
C21 H21 0.9500 . ?
C22 C23 1.394(11) . ?
C22 H22 0.9500 . ?
C23 C24 1.365(9) . ?
C23 H23 0.9500 . ?
C24 H24 0.9500 . ?
N1 N2 1.351(6) . ?
N2 N3 1.314(6) . ?
